data_1504357
loop_
_publ_author_name
'Torrisi, Antonio'
'Leech, Charlotte K.'
'Shankland, Kenneth'
'David, William I. F.'
'Ibberson, Richard M.'
'Benet-Buchholz, Jordi'
'Boese, Roland'
'Leslie, Maurice'
'Catlow, C Richard A'
'Price, Sarah L.'

_publ_section_title
;
 Solid phases of cyclopentane: combined experimental and simulation study.
;
_journal_issue 12
_journal_name_full 'The journal of physical chemistry. B'
_journal_page_first 3746
_journal_page_last 3758
_journal_paper_doi 10.1021/jp710017y
_journal_volume 112
_journal_year 2008
_chemical_formula_sum 'C5 H10'
_chemical_formula_weight 70.13
_chemical_name_systematic
; 
 ? 
;
_space_group_IT_number 14
_symmetry_space_group_name_Hall '-P 2ybc'
_symmetry_space_group_name_H-M 'P 1 21/c 1'
_atom_sites_solution_hydrogens geom
_atom_sites_solution_primary direct
_atom_sites_solution_secondary difmap
_audit_creation_method SHELXL-97
_cell_angle_alpha 90.00
_cell_angle_beta 113.12(3)
_cell_angle_gamma 90.00
_cell_formula_units_Z 4
_cell_length_a 9.578(5)
_cell_length_b 5.328(2)
_cell_length_c 10.018(2)
_cell_measurement_temperature 93(2)
_cell_volume 470.2(3)
_computing_structure_refinement 'SHELXL-97 (Sheldrick, 1997)'
_computing_structure_solution 'SHELXS-97 (Sheldrick, 1990)'
_diffrn_ambient_temperature 93(2)
_diffrn_measured_fraction_theta_full 0.897
_diffrn_measured_fraction_theta_max 0.897
_diffrn_radiation_monochromator graphite
_diffrn_radiation_source 'fine-focus sealed tube'
_diffrn_radiation_type MoK\a
_diffrn_radiation_wavelength 0.71073
_diffrn_reflns_av_R_equivalents 0.1477
_diffrn_reflns_av_sigmaI/netI 0.1384
_diffrn_reflns_limit_h_max 12
_diffrn_reflns_limit_h_min -11
_diffrn_reflns_limit_k_max 6
_diffrn_reflns_limit_k_min -6
_diffrn_reflns_limit_l_max 11
_diffrn_reflns_limit_l_min -13
_diffrn_reflns_number 2246
_diffrn_reflns_theta_full 27.48
_diffrn_reflns_theta_max 27.48
_diffrn_reflns_theta_min 2.31
_exptl_absorpt_coefficient_mu 0.054
_exptl_crystal_density_diffrn 0.991
_exptl_crystal_density_method 'not measured'
_exptl_crystal_F_000 160
_refine_diff_density_max 0.427
_refine_diff_density_min -0.232
_refine_diff_density_rms 0.060
_refine_ls_extinction_method none
_refine_ls_goodness_of_fit_ref 1.036
_refine_ls_hydrogen_treatment mixed
_refine_ls_matrix_type full
_refine_ls_number_parameters 86
_refine_ls_number_reflns 1066
_refine_ls_number_restraints 0
_refine_ls_restrained_S_all 1.036
_refine_ls_R_factor_all 0.0945
_refine_ls_R_factor_gt 0.0678
_refine_ls_shift/su_max 0.000
_refine_ls_shift/su_mean 0.000
_refine_ls_structure_factor_coef Fsqd
_refine_ls_weighting_details 'w=1/[\s^2^(Fo^2^)+(0.0833P)^2^+0.0000P] where P=(Fo^2^+2Fc^2^)/3'
_refine_ls_weighting_scheme calc
_refine_ls_wR_factor_gt 0.1628
_refine_ls_wR_factor_ref 0.1819
_reflns_number_gt 746
_reflns_number_total 1066
_reflns_threshold_expression >2sigma(I)
_cod_data_source_file jp710017y-file001.cif
_cod_data_source_block cypa3r
_cod_depositor_comments
;
The following automatic conversions were performed:

'_refine_ls_weighting_scheme' value 'calc
w=1/[\s^2^(Fo^2^)+(0.0833P)^2^+0.0000P] where P=(Fo^2^+2Fc^2^)/3' was
changed to 'calc'. New tag '_refine_ls_weighting_details' was
created. The value of the new tag was set to
'w=1/[\s^2^(Fo^2^)+(0.0833P)^2^+0.0000P] where P=(Fo^2^+2Fc^2^)/3'.

Automatic conversion script
Id: cif_fix_values 3143 2015-03-26 13:38:13Z robertas 
;
_cod_original_cell_volume 470.1(3)
_cod_database_code 1504357

loop_
_symmetry_equiv_pos_as_xyz
'x, y, z'
'-x, y+1/2, -z+1/2'
'-x, -y, -z'
'x, -y-1/2, z-1/2'

loop_
_atom_site_label
_atom_site_type_symbol
_atom_site_fract_x
_atom_site_fract_y
_atom_site_fract_z
_atom_site_U_iso_or_equiv
_atom_site_adp_type
_atom_site_occupancy
_atom_site_calc_flag
C2 C 0.1471(2) 0.1292(4) 0.3403(2) 0.0298(5) Uani 1 d
H2A H 0.040(3) 0.104(5) 0.327(3) 0.045(6) Uiso 1 d
H2B H 0.183(2) 0.285(4) 0.393(2) 0.030(5) Uiso 1 d
C1 C 0.17319(18) 0.1296(4) 0.19891(19) 0.0278(5) Uani 1 d
H1A H 0.149(2) 0.302(4) 0.145(2) 0.032(5) Uiso 1 d
H1B H 0.1054(19) -0.003(5) 0.127(2) 0.028(5) Uiso 1 d
C5 C 0.33628(17) 0.0388(4) 0.24720(19) 0.0284(5) Uani 1 d
H5A H 0.364(2) -0.007(4) 0.168(2) 0.031(5) Uiso 1 d
H5B H 0.404(2) 0.185(4) 0.304(2) 0.029(5) Uiso 1 d
C4 C 0.34371(19) -0.1734(4) 0.3508(2) 0.0311(5) Uani 1 d
H4A H 0.446(3) -0.218(6) 0.417(3) 0.054(7) Uiso 1 d
H4B H 0.302(2) -0.334(5) 0.293(3) 0.050(7) Uiso 1 d
C3 C 0.24105(18) -0.0912(4) 0.4290(2) 0.0290(5) Uani 1 d
H3A H 0.300(2) -0.042(5) 0.529(2) 0.046(6) Uiso 1 d
H3B H 0.171(2) -0.239(4) 0.428(2) 0.041(6) Uiso 1 d

loop_
_atom_site_aniso_label
_atom_site_aniso_U_11
_atom_site_aniso_U_22
_atom_site_aniso_U_33
_atom_site_aniso_U_23
_atom_site_aniso_U_13
_atom_site_aniso_U_12
C2 0.0290(8) 0.0316(12) 0.0300(10) 0.0027(7) 0.0131(7) 0.0033(7)
C1 0.0244(8) 0.0319(12) 0.0254(9) 0.0015(7) 0.0080(7) -0.0002(7)
C5 0.0235(8) 0.0330(12) 0.0294(9) -0.0029(7) 0.0112(7) -0.0029(7)
C4 0.0268(8) 0.0291(11) 0.0345(10) -0.0009(8) 0.0088(8) 0.0017(7)
C3 0.0269(8) 0.0295(10) 0.0290(9) 0.0017(8) 0.0092(7) 0.0001(7)

loop_
_atom_type_symbol
_atom_type_description
_atom_type_scat_dispersion_real
_atom_type_scat_dispersion_imag
_atom_type_scat_source
C C 0.0033 0.0016 'International Tables Vol C Tables 4.2.6.8 and 6.1.1.4'
H H 0.0000 0.0000 'International Tables Vol C Tables 4.2.6.8 and 6.1.1.4'

loop_
_geom_angle_atom_site_label_1
_geom_angle_atom_site_label_2
_geom_angle_atom_site_label_3
_geom_angle
C1 C2 C3 105.38(14)
C5 C1 C2 103.03(15)
C4 C5 C1 102.76(14)
C5 C4 C3 105.55(16)
C2 C3 C4 105.63(15)

loop_
_geom_bond_atom_site_label_1
_geom_bond_atom_site_label_2
_geom_bond_distance
C2 C1 1.532(2)
C2 C3 1.533(3)
C1 C5 1.521(2)
C5 C4 1.518(3)
C4 C3 1.541(2)

loop_
_geom_torsion_atom_site_label_1
_geom_torsion_atom_site_label_2
_geom_torsion_atom_site_label_3
_geom_torsion_atom_site_label_4
_geom_torsion
C3 C2 C1 C5 -33.49(19)
C2 C1 C5 C4 42.3(2)
C1 C5 C4 C3 -35.17(19)
C1 C2 C3 C4 11.8(2)
C5 C4 C3 C2 14.4(2)

loop_
_cod_related_entry_id
_cod_related_entry_code
_cod_related_entry_database
1 8896 ChemSpider
